data_7062222
loop_
_publ_author_name
'Kotov, Vitalii Yu.'
'Lunkov, Ivan S.'
'Buikin, Petr A.'
'Kottsov, Sergey Yu.'
'Korlyukov, Alexander A.'
'Rudenko, Alexander Yu.'

_publ_section_title
;
 Unusual isostructural Br/I substitution effect on the crystal structure
 and optical properties of hybrid halobismuthates
;
_journal_issue 5
_journal_name_full 'New Journal of Chemistry'
_journal_page_first 2666
_journal_page_last 2672
_journal_paper_doi 10.1039/D2NJ05184B
_journal_volume 47
_journal_year 2023
_chemical_formula_moiety 'Bi Br3.783 I1.217, C14 H18 N2'
_chemical_formula_sum 'C14 H18 Bi Br3.78 I1.22 N2'
_chemical_formula_weight 880.04
_space_group_crystal_system monoclinic
_space_group_IT_number 14
_space_group_name_Hall '-P 2yn'
_space_group_name_H-M_alt 'P 1 21/n 1'
_atom_sites_solution_hydrogens geom
_audit_creation_date 2022-12-21
_audit_creation_method
;
Olex2 1.5
(compiled 2022.04.07 svn.rca3783a0 for OlexSys, GUI svn.r6498)
;
_audit_update_record
;
2022-12-21 deposited with the CCDC.	2023-01-02 downloaded from the CCDC.
;
_cell_angle_alpha 90
_cell_angle_beta 92.439(6)
_cell_angle_gamma 90
_cell_formula_units_Z 4
_cell_length_a 12.168(3)
_cell_length_b 11.602(3)
_cell_length_c 15.055(4)
_cell_measurement_reflns_used 1148
_cell_measurement_temperature 140
_cell_measurement_theta_max 21.064
_cell_measurement_theta_min 2.217
_cell_volume 2123.4(9)
_computing_cell_refinement 'SAINT V8.40B (?, 2016)'
_computing_data_reduction 'SAINT V8.40B (?, 2016)'
_computing_molecular_graphics 'Olex2 1.5 (Dolomanov et al., 2009)'
_computing_publication_material 'Olex2 1.5 (Dolomanov et al., 2009)'
_computing_structure_refinement 'SHELXL 2014/6 (Sheldrick, 2015)'
_computing_structure_solution 'SHELXT  (Sheldrick, 2015)'
_diffrn_ambient_temperature 140.00
_diffrn_detector_area_resol_mean 8
_diffrn_measured_fraction_theta_full 0.999
_diffrn_measured_fraction_theta_max 0.996
_diffrn_measurement_device_type 'Bruker APEX-II CCD'
_diffrn_measurement_method '\f and \w scans'
_diffrn_radiation_type MoK\a
_diffrn_radiation_wavelength 0.71073
_diffrn_reflns_av_R_equivalents 0.0962
_diffrn_reflns_av_unetI/netI 0.1188
_diffrn_reflns_Laue_measured_fraction_full 0.999
_diffrn_reflns_Laue_measured_fraction_max 0.996
_diffrn_reflns_limit_h_max 15
_diffrn_reflns_limit_h_min -13
_diffrn_reflns_limit_k_max 14
_diffrn_reflns_limit_k_min -14
_diffrn_reflns_limit_l_max 18
_diffrn_reflns_limit_l_min -18
_diffrn_reflns_number 12550
_diffrn_reflns_point_group_measured_fraction_full 0.999
_diffrn_reflns_point_group_measured_fraction_max 0.996
_diffrn_reflns_theta_full 25.242
_diffrn_reflns_theta_max 26.068
_diffrn_reflns_theta_min 2.109
_exptl_absorpt_coefficient_mu 17.188
_exptl_absorpt_correction_T_max 0.0192
_exptl_absorpt_correction_T_min 0.0037
_exptl_absorpt_correction_type multi-scan
_exptl_absorpt_process_details
;
SADABS-2016/2 (Bruker,2016/2) was used for absorption correction.
wR2(int) was 0.1117 before and 0.0611 after correction.
The Ratio of minimum to maximum transmission is 0.1927.
The \l/2 correction factor is Not present.
;
_exptl_crystal_colour yellow
_exptl_crystal_colour_primary yellow
_exptl_crystal_density_diffrn 2.753
_exptl_crystal_description needle
_exptl_crystal_F_000 1584
_exptl_crystal_size_max 0.12
_exptl_crystal_size_mid 0.02
_exptl_crystal_size_min 0.01
_refine_diff_density_max 1.129
_refine_diff_density_min -1.288
_refine_diff_density_rms 0.218
_refine_ls_extinction_method none
_refine_ls_goodness_of_fit_ref 0.913
_refine_ls_hydrogen_treatment constr
_refine_ls_matrix_type full
_refine_ls_number_parameters 213
_refine_ls_number_reflns 4189
_refine_ls_number_restraints 1
_refine_ls_restrained_S_all 0.913
_refine_ls_R_factor_all 0.1076
_refine_ls_R_factor_gt 0.0472
_refine_ls_shift/su_max 0.000
_refine_ls_shift/su_mean 0.000
_refine_ls_structure_factor_coef Fsqd
_refine_ls_weighting_details 'w=1/[\s^2^(Fo^2^)+(0.0271P)^2^] where P=(Fo^2^+2Fc^2^)/3'
_refine_ls_weighting_scheme calc
_refine_ls_wR_factor_gt 0.0891
_refine_ls_wR_factor_ref 0.1060
_reflns_Friedel_coverage 0.000
_reflns_number_gt 2404
_reflns_number_total 4189
_reflns_threshold_expression 'I > 2\s(I)'
_cod_data_source_file d2nj05184b2.cif
_cod_data_source_block pic2_bibri_0075
_cod_depositor_comments 'Adding full bibliography for 7062219--7062222.cif.'
_cod_original_cell_volume 2123.5(9)
_cod_database_code 7062222
_shelxl_version_number 2014/6
_shelx_space_group_comment
;
The symmetry employed for this shelxl refinement is uniquely defined
by the following loop, which should always be used as a source of
symmetry information in preference to the above space-group names.
They are only intended as comments.
;
_shelx_estimated_absorpt_t_max 0.847
_shelx_estimated_absorpt_t_min 0.232
_olex2_refinement_description
;
1. Fixed Uiso
 At 1.2 times of:
  All C(H) groups, All C(H,H) groups
 At 1.5 times of:
  All C(H,H,H) groups
2. Restrained distances
 I2-Bi1
 2.9 with sigma of 0.05
3. Uiso/Uaniso restraints and constraints
Uanis(Br4) = Uanis(I4)
Uanis(I1) = Uanis(Br1)
Uanis(I3) = Uanis(Br3)
Uanis(Br2) = Uanis(I2)
4. Others
 Fixed Sof: I1(0.25154) I2(0.15426) I3(0.13395) I4(0.67765) Br1(0.74846)
 Br2(0.84574) Br3(0.86605) Br4(0.32235)
5.a Secondary CH2 refined with riding coordinates:
 C7(H7A,H7B), C8(H8A,H8B)
5.b Aromatic/amide H refined with riding coordinates:
 C1(H1), C2(H2), C4(H4), C5(H5), C9(H9), C10(H10), C12(H12), C13(H13)
5.c Idealised Me refined as rotating group:
 C6(H6A,H6B,H6C), C14(H14A,H14B,H14C)
;
_olex2_submission_special_instructions 'No special instructions were received'

loop_
_space_group_symop_operation_xyz
'x, y, z'
'-x+1/2, y+1/2, -z+1/2'
'-x, -y, -z'
'x-1/2, -y-1/2, z-1/2'

loop_
_atom_site_label
_atom_site_type_symbol
_atom_site_fract_x
_atom_site_fract_y
_atom_site_fract_z
_atom_site_U_iso_or_equiv
_atom_site_adp_type
_atom_site_occupancy
_atom_site_site_symmetry_order
_atom_site_calc_flag
_atom_site_refinement_flags_posn
_atom_site_refinement_flags_adp
_atom_site_refinement_flags_occupancy
_atom_site_disorder_assembly
_atom_site_disorder_group
Bi1 Bi 0.50203(4) 0.53114(4) 0.65577(4) 0.04067(15) Uani 1 1 d D . . . .
I1 I 0.629(4) 0.444(4) 0.811(3) 0.047(2) Uani 0.2515 1 d . . P A 2
I2 I 0.373(5) 0.673(3) 0.767(4) 0.0505(10) Uani 0.1543 1 d D . P A 2
I3 I 0.668(4) 0.713(4) 0.632(4) 0.0467(12) Uani 0.134 1 d . . P A 2
I4 I 0.3611(9) 0.6314(7) 0.4828(9) 0.0443(9) Uani 0.6776 1 d . . P A 1
Br1 Br 0.630(2) 0.448(2) 0.7954(12) 0.047(2) Uani 0.7485 1 d . . P A 1
Br2 Br 0.3751(12) 0.6573(8) 0.7618(10) 0.0505(10) Uani 0.8457 1 d . . P A 1
Br3 Br 0.6538(7) 0.7191(9) 0.6435(8) 0.0467(12) Uani 0.866 1 d . . P A 1
Br4 Br 0.372(3) 0.617(3) 0.478(3) 0.0443(9) Uani 0.3224 1 d . . P A 2
Br5 Br 0.35423(11) 0.34743(10) 0.68107(10) 0.0473(4) Uani 1 1 d . . . . .
N1 N 0.4702(10) 0.0348(9) 0.6072(8) 0.048(3) Uani 1 1 d . . . . .
N2 N 0.5446(9) 0.0640(8) 0.7927(8) 0.048(3) Uani 1 1 d . . . . .
C1 C 0.4281(11) -0.0682(10) 0.6352(9) 0.044(4) Uani 1 1 d . . . . .
H1 H 0.4739 -0.1212 0.6675 0.053 Uiso 1 1 calc R U . . .
C2 C 0.3213(12) -0.0939(11) 0.6167(9) 0.050(4) Uani 1 1 d . . . . .
H2 H 0.2925 -0.1635 0.6395 0.060 Uiso 1 1 calc R U . . .
C3 C 0.2543(12) -0.0251(11) 0.5672(10) 0.051(4) Uani 1 1 d . . . . .
C4 C 0.2991(12) 0.0801(11) 0.5358(10) 0.050(4) Uani 1 1 d . . . . .
H4 H 0.2558 0.1299 0.4985 0.060 Uiso 1 1 calc R U . . .
C5 C 0.4038(11) 0.1080(10) 0.5596(9) 0.044(4) Uani 1 1 d . . . . .
H5 H 0.4318 0.1808 0.5427 0.053 Uiso 1 1 calc R U . . .
C6 C 0.1332(13) -0.0580(12) 0.5469(11) 0.067(5) Uani 1 1 d . . . . .
H6A H 0.1239 -0.0830 0.4849 0.100 Uiso 1 1 calc R U . . .
H6B H 0.0862 0.0090 0.5567 0.100 Uiso 1 1 calc R U . . .
H6C H 0.1125 -0.1210 0.5862 0.100 Uiso 1 1 calc R U . . .
C7 C 0.5858(11) 0.0676(11) 0.6348(10) 0.050(4) Uani 1 1 d . . . . .
H7A H 0.6175 0.1141 0.5871 0.060 Uiso 1 1 calc R U . . .
H7B H 0.6306 -0.0032 0.6424 0.060 Uiso 1 1 calc R U . . .
C8 C 0.5921(12) 0.1354(10) 0.7203(9) 0.046(4) Uani 1 1 d . . . . .
H8A H 0.6696 0.1549 0.7363 0.055 Uiso 1 1 calc R U . . .
H8B H 0.5502 0.2082 0.7127 0.055 Uiso 1 1 calc R U . . .
C9 C 0.6035(11) -0.0249(10) 0.8283(10) 0.048(4) Uani 1 1 d . . . . .
H9 H 0.6769 -0.0370 0.8113 0.058 Uiso 1 1 calc R U . . .
C10 C 0.5586(11) -0.0973(11) 0.8883(10) 0.049(4) Uani 1 1 d . . . . .
H10 H 0.6013 -0.1585 0.9136 0.059 Uiso 1 1 calc R U . . .
C11 C 0.4490(11) -0.0818(12) 0.9128(10) 0.048(4) Uani 1 1 d . . . . .
C12 C 0.3930(12) 0.0130(10) 0.8748(10) 0.051(4) Uani 1 1 d . . . . .
H12 H 0.3195 0.0279 0.8905 0.061 Uiso 1 1 calc R U . . .
C13 C 0.4412(13) 0.0846(12) 0.8157(10) 0.051(4) Uani 1 1 d . . . . .
H13 H 0.4017 0.1485 0.7912 0.061 Uiso 1 1 calc R U . . .
C14 C 0.4012(13) -0.1667(11) 0.9737(10) 0.060(4) Uani 1 1 d . . . . .
H14A H 0.3998 -0.2429 0.9456 0.089 Uiso 1 1 calc R U . . .
H14B H 0.3261 -0.1434 0.9865 0.089 Uiso 1 1 calc R U . . .
H14C H 0.4461 -0.1698 1.0292 0.089 Uiso 1 1 calc R U . . .

loop_
_atom_site_aniso_label
_atom_site_aniso_U_11
_atom_site_aniso_U_22
_atom_site_aniso_U_33
_atom_site_aniso_U_23
_atom_site_aniso_U_13
_atom_site_aniso_U_12
Bi1 0.0354(3) 0.0381(2) 0.0485(4) 0.0002(3) 0.0022(2) 0.0004(2)
I1 0.0411(9) 0.052(2) 0.048(6) 0.005(4) -0.002(4) 0.0011(12)
I2 0.0546(10) 0.038(3) 0.059(2) -0.002(2) 0.0123(12) 0.008(2)
I3 0.037(3) 0.0440(14) 0.059(4) 0.0048(18) 0.0045(18) -0.0033(18)
I4 0.040(2) 0.042(2) 0.0512(17) -0.0034(18) 0.0041(15) 0.0024(14)
Br1 0.0411(9) 0.052(2) 0.048(6) 0.005(4) -0.002(4) 0.0011(12)
Br2 0.0546(10) 0.038(3) 0.059(2) -0.002(2) 0.0123(12) 0.008(2)
Br3 0.037(3) 0.0440(14) 0.059(4) 0.0048(18) 0.0045(18) -0.0033(18)
Br4 0.040(2) 0.042(2) 0.0512(17) -0.0034(18) 0.0041(15) 0.0024(14)
Br5 0.0382(8) 0.0409(6) 0.0630(11) 0.0020(6) 0.0031(7) -0.0030(6)
N1 0.054(8) 0.042(6) 0.050(8) -0.010(6) 0.011(6) 0.008(6)
N2 0.042(7) 0.043(6) 0.060(9) 0.002(6) -0.003(6) -0.006(5)
C1 0.048(9) 0.029(6) 0.056(10) -0.008(6) 0.002(7) -0.008(6)
C2 0.062(11) 0.046(7) 0.043(10) 0.002(7) 0.005(8) -0.009(7)
C3 0.052(10) 0.050(7) 0.050(10) -0.002(7) 0.004(8) 0.002(7)
C4 0.049(10) 0.051(7) 0.049(10) -0.002(7) -0.002(8) 0.007(7)
C5 0.045(9) 0.041(7) 0.048(10) -0.001(6) 0.002(7) 0.005(6)
C6 0.075(12) 0.063(9) 0.063(12) 0.006(8) 0.012(10) -0.021(8)
C7 0.043(9) 0.045(7) 0.062(11) 0.005(7) 0.009(8) -0.008(6)
C8 0.045(9) 0.039(7) 0.054(10) -0.002(7) -0.002(7) -0.001(6)
C9 0.031(8) 0.050(7) 0.063(11) 0.002(8) -0.004(7) 0.013(6)
C10 0.032(8) 0.056(8) 0.059(11) 0.008(7) -0.005(7) 0.000(6)
C11 0.033(8) 0.065(8) 0.048(10) -0.014(7) 0.013(7) -0.011(7)
C12 0.048(9) 0.042(7) 0.061(11) -0.012(7) -0.005(8) -0.009(6)
C13 0.048(9) 0.055(8) 0.050(11) -0.014(7) 0.012(8) 0.005(7)
C14 0.069(12) 0.059(9) 0.051(11) -0.004(8) -0.002(9) -0.008(8)

loop_
_atom_type_symbol
_atom_type_description
_atom_type_scat_dispersion_real
_atom_type_scat_dispersion_imag
_atom_type_scat_source
C C 0.0033 0.0016 'International Tables Vol C Tables 4.2.6.8 and 6.1.1.4'
H H 0.0000 0.0000 'International Tables Vol C Tables 4.2.6.8 and 6.1.1.4'
Bi Bi -4.1077 10.2566 'International Tables Vol C Tables 4.2.6.8 and 6.1.1.4'
Br Br -0.2901 2.4595 'International Tables Vol C Tables 4.2.6.8 and 6.1.1.4'
I I -0.4742 1.8119 'International Tables Vol C Tables 4.2.6.8 and 6.1.1.4'
N N 0.0061 0.0033 'International Tables Vol C Tables 4.2.6.8 and 6.1.1.4'

loop_
_geom_angle_atom_site_label_1
_geom_angle_atom_site_label_2
_geom_angle_atom_site_label_3
_geom_angle
_geom_angle_site_symmetry_1
_geom_angle_site_symmetry_3
_geom_angle_publ_flag
I1 Bi1 I3 90.1(15) . . ?
I1 Bi1 Br4 176.4(11) . . ?
I1 Bi1 Br4 93.7(13) . 3_666 ?
I2 Bi1 I1 91.1(16) . . ?
I2 Bi1 I3 93.1(13) . . ?
I2 Bi1 Br4 175.2(15) . 3_666 ?
I2 Bi1 Br4 92.5(14) . . ?
I3 Bi1 Br4 89.7(13) . . ?
I3 Bi1 Br4 87.6(11) . 3_666 ?
I4 Bi1 I4 87.8(2) . 3_666 ?
Br1 Bi1 I4 176.8(5) . . ?
Br1 Bi1 I4 89.9(6) . 3_666 ?
Br1 Bi1 Br3 88.2(6) . . ?
Br1 Bi1 Br5 88.7(5) . . ?
Br2 Bi1 I4 175.3(4) . 3_666 ?
Br2 Bi1 I4 89.1(4) . . ?
Br2 Bi1 Br1 93.3(6) . . ?
Br2 Bi1 Br3 90.7(3) . . ?
Br2 Bi1 Br5 86.9(3) . . ?
Br3 Bi1 I4 89.8(3) . . ?
Br3 Bi1 I4 92.9(3) . 3_666 ?
Br4 Bi1 Br4 82.7(8) 3_666 . ?
Br5 Bi1 I1 87.1(10) . . ?
Br5 Bi1 I2 89.3(11) . . ?
Br5 Bi1 I3 176.3(9) . . ?
Br5 Bi1 I4 93.5(2) . . ?
Br5 Bi1 I4 89.7(2) . 3_666 ?
Br5 Bi1 Br3 175.9(2) . . ?
Br5 Bi1 Br4 90.2(7) . 3_666 ?
Br5 Bi1 Br4 93.0(7) . . ?
Bi1 I4 Bi1 92.2(2) . 3_666 ?
Bi1 Br4 Bi1 97.3(8) 3_666 . ?
C1 N1 C7 119.6(11) . . ?
C5 N1 C1 119.1(12) . . ?
C5 N1 C7 121.2(11) . . ?
C9 N2 C8 119.5(12) . . ?
C13 N2 C8 118.9(12) . . ?
C13 N2 C9 121.4(13) . . ?
N1 C1 H1 120.1 . . ?
C2 C1 N1 119.8(13) . . ?
C2 C1 H1 120.1 . . ?
C1 C2 H2 118.7 . . ?
C3 C2 C1 122.6(13) . . ?
C3 C2 H2 118.7 . . ?
C2 C3 C4 117.5(13) . . ?
C2 C3 C6 121.0(13) . . ?
C4 C3 C6 121.5(13) . . ?
C3 C4 H4 120.4 . . ?
C5 C4 C3 119.2(13) . . ?
C5 C4 H4 120.4 . . ?
N1 C5 H5 119.2 . . ?
C4 C5 N1 121.7(12) . . ?
C4 C5 H5 119.2 . . ?
C3 C6 H6A 109.5 . . ?
C3 C6 H6B 109.5 . . ?
C3 C6 H6C 109.5 . . ?
H6A C6 H6B 109.5 . . ?
H6A C6 H6C 109.5 . . ?
H6B C6 H6C 109.5 . . ?
N1 C7 H7A 109.1 . . ?
N1 C7 H7B 109.1 . . ?
N1 C7 C8 112.5(12) . . ?
H7A C7 H7B 107.8 . . ?
C8 C7 H7A 109.1 . . ?
C8 C7 H7B 109.1 . . ?
N2 C8 C7 108.9(10) . . ?
N2 C8 H8A 109.9 . . ?
N2 C8 H8B 109.9 . . ?
C7 C8 H8A 109.9 . . ?
C7 C8 H8B 109.9 . . ?
H8A C8 H8B 108.3 . . ?
N2 C9 H9 119.6 . . ?
N2 C9 C10 120.7(13) . . ?
C10 C9 H9 119.6 . . ?
C9 C10 H10 119.9 . . ?
C9 C10 C11 120.3(13) . . ?
C11 C10 H10 119.9 . . ?
C10 C11 C14 118.6(14) . . ?
C12 C11 C10 116.2(14) . . ?
C12 C11 C14 125.2(14) . . ?
C11 C12 H12 119.1 . . ?
C13 C12 C11 121.8(15) . . ?
C13 C12 H12 119.1 . . ?
N2 C13 C12 119.6(14) . . ?
N2 C13 H13 120.2 . . ?
C12 C13 H13 120.2 . . ?
C11 C14 H14A 109.5 . . ?
C11 C14 H14B 109.5 . . ?
C11 C14 H14C 109.5 . . ?
H14A C14 H14B 109.5 . . ?
H14A C14 H14C 109.5 . . ?
H14B C14 H14C 109.5 . . ?

loop_
_geom_bond_atom_site_label_1
_geom_bond_atom_site_label_2
_geom_bond_distance
_geom_bond_site_symmetry_2
_geom_bond_publ_flag
Bi1 I1 2.92(4) . ?
Bi1 I2 2.86(4) . ?
Bi1 I3 2.96(5) . ?
Bi1 I4 3.271(12) . ?
Bi1 I4 3.313(9) 3_666 ?
Bi1 Br1 2.739(18) . ?
Bi1 Br2 2.699(10) . ?
Bi1 Br3 2.868(11) . ?
Bi1 Br4 3.11(3) 3_666 ?
Bi1 Br4 3.21(4) . ?
Bi1 Br5 2.8251(15) . ?
I4 Bi1 3.313(9) 3_666 ?
Br4 Bi1 3.11(3) 3_666 ?
N1 C1 1.374(15) . ?
N1 C5 1.355(15) . ?
N1 C7 1.499(17) . ?
N2 C8 1.505(17) . ?
N2 C9 1.353(14) . ?
N2 C13 1.340(18) . ?
C1 H1 0.9500 . ?
C1 C2 1.350(18) . ?
C2 H2 0.9500 . ?
C2 C3 1.344(18) . ?
C3 C4 1.425(18) . ?
C3 C6 1.54(2) . ?
C4 H4 0.9500 . ?
C4 C5 1.348(18) . ?
C5 H5 0.9500 . ?
C6 H6A 0.9800 . ?
C6 H6B 0.9800 . ?
C6 H6C 0.9800 . ?
C7 H7A 0.9900 . ?
C7 H7B 0.9900 . ?
C7 C8 1.507(18) . ?
C8 H8A 0.9900 . ?
C8 H8B 0.9900 . ?
C9 H9 0.9500 . ?
C9 C10 1.365(19) . ?
C10 H10 0.9500 . ?
C10 C11 1.410(19) . ?
C11 C12 1.403(18) . ?
C11 C14 1.480(19) . ?
C12 H12 0.9500 . ?
C12 C13 1.37(2) . ?
C13 H13 0.9500 . ?
C14 H14A 0.9800 . ?
C14 H14B 0.9800 . ?
C14 H14C 0.9800 . ?

loop_
_geom_torsion_atom_site_label_1
_geom_torsion_atom_site_label_2
_geom_torsion_atom_site_label_3
_geom_torsion_atom_site_label_4
_geom_torsion
_geom_torsion_site_symmetry_1
_geom_torsion_site_symmetry_2
_geom_torsion_site_symmetry_3
_geom_torsion_site_symmetry_4
_geom_torsion_publ_flag
N1 C1 C2 C3 4(2) . . . . ?
N1 C7 C8 N2 59.2(14) . . . . ?
N2 C9 C10 C11 1(2) . . . . ?
C1 N1 C5 C4 -3(2) . . . . ?
C1 N1 C7 C8 -90.7(14) . . . . ?
C1 C2 C3 C4 -2(2) . . . . ?
C1 C2 C3 C6 179.5(14) . . . . ?
C2 C3 C4 C5 -3(2) . . . . ?
C3 C4 C5 N1 5(2) . . . . ?
C5 N1 C1 C2 -1(2) . . . . ?
C5 N1 C7 C8 85.1(15) . . . . ?
C6 C3 C4 C5 176.2(14) . . . . ?
C7 N1 C1 C2 174.6(13) . . . . ?
C7 N1 C5 C4 -178.8(13) . . . . ?
C8 N2 C9 C10 -174.0(12) . . . . ?
C8 N2 C13 C12 173.3(12) . . . . ?
C9 N2 C8 C7 74.9(14) . . . . ?
C9 N2 C13 C12 -1(2) . . . . ?
C9 C10 C11 C12 -2(2) . . . . ?
C9 C10 C11 C14 176.2(13) . . . . ?
C10 C11 C12 C13 1(2) . . . . ?
C11 C12 C13 N2 0(2) . . . . ?
C13 N2 C8 C7 -99.9(14) . . . . ?
C13 N2 C9 C10 1(2) . . . . ?
C14 C11 C12 C13 -176.8(13) . . . . ?
